data_7046599
loop_
_publ_author_name
'An, Haiyan'
'Zhang, Yumeng'
'Hou, Yujiao'
'Hu, Tao'
'Yang, Wei'
'Chang, Shenzhen'
'Zhang, Jianjun'

_publ_section_title
;
 Hybrid dimers based on metal-substituted Keggin polyoxometalates (metal =
 Ti, Ln) for cyanosilylation catalysis.
;
_journal_issue 27
_journal_name_full 'Dalton transactions (Cambridge, England : 2003)'
_journal_page_first 9079
_journal_page_last 9089
_journal_paper_doi 10.1039/c8dt00389k
_journal_volume 47
_journal_year 2018
_chemical_formula_sum 'C21 H49.5 K N3.5 Nd2 O62 P W11'
_chemical_formula_weight 3723.93
_space_group_crystal_system triclinic
_space_group_IT_number 2
_space_group_name_Hall '-P 1'
_space_group_name_H-M_alt 'P -1'
_symmetry_space_group_name_Hall '-P 1'
_symmetry_space_group_name_H-M 'P -1'
_atom_sites_solution_hydrogens geom
_atom_sites_solution_primary direct
_atom_sites_solution_secondary difmap
_audit_creation_method SHELXL-2014
_audit_update_record
;
2018-06-07 deposited with the CCDC.
2018-06-08 downloaded from the CCDC.
;
_cell_angle_alpha 84.449(3)
_cell_angle_beta 89.313(3)
_cell_angle_gamma 84.531(3)
_cell_formula_units_Z 2
_cell_length_a 13.0716(6)
_cell_length_b 14.3465(7)
_cell_length_c 21.2358(11)
_cell_measurement_reflns_used 37497
_cell_measurement_temperature 293(2)
_cell_measurement_theta_max 25.00
_cell_measurement_theta_min 1.565
_cell_volume 3945.7(3)
_computing_data_collection 'Bruker SMART'
_computing_molecular_graphics 'Bruker SHELXTL'
_computing_publication_material 'Bruker SHELXTL'
_computing_structure_refinement 'SHELXL-2014 (Sheldrick, 2014)'
_computing_structure_solution 'SHELXS-2014 (Sheldrick, 2014)'
_diffrn_ambient_temperature 293(2)
_diffrn_measured_fraction_theta_full 0.970
_diffrn_measured_fraction_theta_max 0.997
_diffrn_measurement_device_type 'Bruker Smart Apex CCD'
_diffrn_measurement_method \w-2\q
_diffrn_radiation_type MoK\a
_diffrn_radiation_wavelength 0.71073
_diffrn_reflns_av_R_equivalents 0.0813
_diffrn_reflns_av_unetI/netI 0.1135
_diffrn_reflns_Laue_measured_fraction_full 0.970
_diffrn_reflns_Laue_measured_fraction_max 0.997
_diffrn_reflns_limit_h_max 15
_diffrn_reflns_limit_h_min -15
_diffrn_reflns_limit_k_max 17
_diffrn_reflns_limit_k_min -17
_diffrn_reflns_limit_l_max 20
_diffrn_reflns_limit_l_min -25
_diffrn_reflns_number 37497
_diffrn_reflns_point_group_measured_fraction_full 0.970
_diffrn_reflns_point_group_measured_fraction_max 0.997
_diffrn_reflns_theta_full 25.242
_diffrn_reflns_theta_max 25.000
_diffrn_reflns_theta_min 1.565
_diffrn_source 'fine-focus sealed tube'
_exptl_absorpt_coefficient_mu 17.428
_exptl_absorpt_correction_T_max 0.147
_exptl_absorpt_correction_T_min 0.054
_exptl_absorpt_correction_type multi-scan
_exptl_absorpt_process_details 'SADABS; Sheldrick, 1996'
_exptl_crystal_colour 'light purple'
_exptl_crystal_density_diffrn 3.134
_exptl_crystal_description 'block '
_exptl_crystal_F_000 3327
_exptl_crystal_size_max 0.24
_exptl_crystal_size_mid 0.15
_exptl_crystal_size_min 0.11
_refine_diff_density_max 3.945
_refine_diff_density_min -4.547
_refine_diff_density_rms 0.461
_refine_ls_extinction_method none
_refine_ls_goodness_of_fit_ref 1.098
_refine_ls_hydrogen_treatment constr
_refine_ls_matrix_type full
_refine_ls_number_parameters 884
_refine_ls_number_reflns 13851
_refine_ls_number_restraints 276
_refine_ls_restrained_S_all 1.101
_refine_ls_R_factor_all 0.1144
_refine_ls_R_factor_gt 0.0808
_refine_ls_shift/su_max 0.002
_refine_ls_shift/su_mean 0.000
_refine_ls_structure_factor_coef Fsqd
_refine_ls_weighting_details 'w=1/[\s^2^(Fo^2^)+(0.1290P)^2^] where P=(Fo^2^+2Fc^2^)/3'
_refine_ls_weighting_scheme calc
_refine_ls_wR_factor_gt 0.2179
_refine_ls_wR_factor_ref 0.2449
_reflns_Friedel_coverage 0.000
_reflns_number_gt 8867
_reflns_number_total 13851
_reflns_threshold_expression 'I > 2\s(I)'
_cod_data_source_file c8dt00389k2.cif
_cod_data_source_block 11
_cod_depositor_comments 'Adding full bibliography for 7046596--7046601.cif.'
_cod_original_formula_sum 'C21 H49.50 K N3.50 Nd2 O62 P W11'
_cod_database_code 7046599
_shelx_space_group_comment
;
The symmetry employed for this shelxl refinement is uniquely defined
by the following loop, which should always be used as a source of
symmetry information in preference to the above space-group names.
They are only intended as comments.
;
_shelxl_version_number 2014-3
_platon_squeeze_void_probe_radius 1.20

loop_
_space_group_symop_operation_xyz
'x, y, z'
'-x, -y, -z'

loop_
_atom_site_label
_atom_site_type_symbol
_atom_site_fract_x
_atom_site_fract_y
_atom_site_fract_z
_atom_site_U_iso_or_equiv
_atom_site_adp_type
_atom_site_occupancy
_atom_site_site_symmetry_order
_atom_site_calc_flag
_atom_site_refinement_flags_posn
_atom_site_refinement_flags_adp
_atom_site_refinement_flags_occupancy
_atom_site_disorder_assembly
_atom_site_disorder_group
W1 W 1.43481(8) 0.14490(10) 0.18225(6) 0.0652(4) Uani 1 1 d . . . . .
W2 W 1.29223(6) 0.00626(7) 0.30769(5) 0.0408(3) Uani 1 1 d . . . . .
W3 W 1.34243(9) 0.37109(10) 0.13278(5) 0.0680(4) Uani 1 1 d . . . . .
W4 W 1.34439(8) 0.43250(8) 0.29794(5) 0.0524(3) Uani 1 1 d . . . . .
W5 W 0.97878(8) 0.29484(8) 0.16530(5) 0.0503(3) Uani 1 1 d . . . . .
W6 W 1.21382(9) 0.18648(11) 0.09537(5) 0.0700(4) Uani 1 1 d . U . . .
W7 W 1.43546(7) 0.20634(8) 0.34555(5) 0.0461(3) Uani 1 1 d . . . . .
W8 W 1.21167(6) 0.29891(6) 0.41320(4) 0.0333(2) Uani 1 1 d . . . . .
W9 W 1.10429(8) 0.47744(8) 0.20403(5) 0.0532(3) Uani 1 1 d . . . . .
W10 W 1.07341(7) 0.04948(7) 0.22419(4) 0.0421(3) Uani 1 1 d . . . . .
W11 W 0.97683(7) 0.34158(6) 0.32109(4) 0.0367(3) Uani 1 1 d . . . . .
Nd1 Nd 1.04331(8) 0.07267(7) 0.40890(5) 0.0279(3) Uani 1 1 d . . . . .
Nd2 Nd 0.8470(3) -0.1232(5) 0.1848(3) 0.071(2) Uani 0.5 1 d . . P A 1
O3W O 0.709(4) -0.166(3) 0.249(2) 0.103(15) Uani 0.5 1 d . U P A 1
H3WA H 0.7139 -0.2193 0.2711 0.124 Uiso 0.5 1 d R U P A 1
H3WB H 0.6539 -0.1297 0.2504 0.124 Uiso 0.5 1 d R U P A 1
O1W O 0.9110(16) -0.0898(16) 0.0818(11) 0.090(6) Uani 0.5 1 d . U P A 1
O2W O 0.8953(13) -0.1104(12) 0.2969(8) 0.057(4) Uani 0.5 1 d . U P A 1
O6W O 0.706(3) -0.131(3) 0.1108(17) 0.170(13) Uani 0.5 1 d . U P A 1
O5W O 0.875(3) -0.300(3) 0.255(2) 0.217(18) Uani 0.5 1 d . U P A 1
O7W O 0.776(3) -0.254(3) 0.122(2) 0.206(16) Uani 0.5 1 d . U P A 1
Nd2A Nd 0.8912(5) -0.1395(4) 0.1814(3) 0.0830(17) Uani 0.5 1 d . U P A 2
O4W O 1.041(4) -0.217(4) 0.186(3) 0.131(19) Uani 0.5 1 d . U P A 2
H4WA H 1.0570 -0.2586 0.1612 0.157 Uiso 0.5 1 d R U P A 2
H4WB H 1.0844 -0.2051 0.2133 0.157 Uiso 0.5 1 d R U P A 2
O1X O 0.9110(16) -0.0898(16) 0.0818(11) 0.090(6) Uani 0.5 1 d . U P A 2
O2X O 0.8953(13) -0.1104(12) 0.2969(8) 0.057(4) Uani 0.5 1 d . U P A 2
O6X O 0.706(3) -0.131(3) 0.1108(17) 0.170(13) Uani 0.5 1 d . U P A 2
O5X O 0.875(3) -0.300(3) 0.255(2) 0.217(18) Uani 0.5 1 d . U P A 2
O7X O 0.776(3) -0.254(3) 0.122(2) 0.206(16) Uani 0.5 1 d . U P A 2
P1 P 1.2072(4) 0.2410(4) 0.2541(2) 0.0294(13) Uani 1 1 d . . . . .
O1 O 1.1800(9) 0.1406(10) 0.2744(6) 0.032(3) Uani 1 1 d . . . . .
O2 O 1.2715(12) 0.2400(12) 0.1925(7) 0.055(5) Uani 1 1 d . . . . .
O3 O 1.2692(11) 0.2773(11) 0.3041(7) 0.047(4) Uani 1 1 d . . . . .
O4 O 1.1100(11) 0.3086(11) 0.2409(7) 0.046(4) Uani 1 1 d . . . . .
O5 O 1.1616(13) 0.0933(14) 0.1463(8) 0.064(5) Uani 1 1 d . . . . .
O6 O 1.0094(13) -0.0240(12) 0.1839(8) 0.060(5) Uani 1 1 d . U . . .
O7 O 1.3558(14) 0.1281(14) 0.1123(9) 0.071(5) Uani 1 1 d . U . . .
O8 O 1.0940(10) 0.3649(9) 0.3706(7) 0.034(3) Uani 1 1 d . . . . .
O9 O 1.5465(13) 0.0883(14) 0.1583(9) 0.075(6) Uani 1 1 d . U . . .
O10 O 0.9134(11) 0.3252(11) 0.2412(7) 0.047(4) Uani 1 1 d . . . . .
O11 O 1.3564(12) 0.2433(10) 0.4149(7) 0.043(4) Uani 1 1 d . . . . .
O12 O 0.9852(10) 0.2235(9) 0.3482(6) 0.033(3) Uani 1 1 d . . . . .
O13 O 1.0173(9) 0.0369(10) 0.3009(7) 0.035(3) Uani 1 1 d . . . . .
O14 O 1.0135(13) 0.4256(12) 0.1539(8) 0.060(5) Uani 1 1 d . U . . .
O15 O 1.2131(14) 0.4809(12) 0.2628(9) 0.067(6) Uani 1 1 d . . . . .
O16 O 1.1940(12) 0.3283(10) 0.4886(7) 0.046(4) Uani 1 1 d . . . . .
O17 O 1.1636(10) 0.1893(10) 0.4148(6) 0.036(4) Uani 1 1 d . . . . .
O18 O 0.9948(11) 0.1695(11) 0.1993(7) 0.044(4) Uani 1 1 d . . . . .
O19 O 1.0934(12) 0.2629(14) 0.1116(8) 0.065(5) Uani 1 1 d . . . . .
O20 O 1.0856(15) 0.5928(12) 0.1783(9) 0.071(6) Uani 1 1 d . . . . .
O21 O 1.4490(10) 0.3391(11) 0.3257(8) 0.048(4) Uani 1 1 d . . . . .
O22 O 1.3741(10) 0.0914(11) 0.3462(7) 0.039(4) Uani 1 1 d . . . . .
O23 O 1.4028(15) 0.5344(15) 0.3029(8) 0.084(7) Uani 1 1 d . . . . .
O24 O 1.2811(11) 0.4163(10) 0.3768(8) 0.049(4) Uani 1 1 d . . . . .
O25 O 1.1973(11) -0.0266(13) 0.2488(7) 0.052(4) Uani 1 1 d . . . . .
O26 O 1.3726(11) -0.0933(12) 0.3185(7) 0.050(4) Uani 1 1 d . . . . .
O27 O 1.2125(15) 0.4321(14) 0.1479(8) 0.076(6) Uani 1 1 d . . . . .
O28 O 1.0134(13) 0.4639(11) 0.2705(8) 0.058(5) Uani 1 1 d . . . . .
O29 O 0.8783(14) 0.3004(14) 0.1136(9) 0.073(5) Uani 1 1 d . U . . .
O30 O 1.4706(12) 0.1942(13) 0.2578(8) 0.060(5) Uani 1 1 d . . . . .
O31 O 1.2765(15) 0.3107(14) 0.0760(9) 0.076(6) Uani 1 1 d . U . . .
O32 O 1.2083(10) -0.0032(11) 0.3734(7) 0.044(4) Uani 1 1 d . . . . .
O33 O 0.8770(12) 0.3888(10) 0.3627(8) 0.050(5) Uani 1 1 d . . . . .
O34 O 1.5457(12) 0.1693(12) 0.3841(8) 0.053(4) Uani 1 1 d . . . . .
O35 O 1.3993(16) 0.4526(16) 0.0819(11) 0.095(7) Uani 1 1 d . U . . .
O36 O 1.3684(11) 0.0562(14) 0.2285(8) 0.062(5) Uani 1 1 d . . . . .
O37 O 1.1921(15) 0.1555(16) 0.0229(10) 0.088(7) Uani 1 1 d . U . . .
O38 O 1.4475(12) 0.2710(15) 0.1458(10) 0.078(6) Uani 1 1 d . . . . .
O39 O 1.3803(14) 0.4064(15) 0.2148(9) 0.076(6) Uani 1 1 d . . . . .
O40 O 0.9659(11) 0.1737(9) 0.4873(8) 0.041(4) Uani 1 1 d . . . . .
O41 O 0.9661(11) 0.1003(9) 0.5848(6) 0.033(3) Uani 1 1 d . . . . .
O42 O 0.8595(9) 0.0516(10) 0.3954(7) 0.033(3) Uani 1 1 d . . . . .
O43 O 0.8683(9) -0.0123(10) 0.4944(6) 0.034(3) Uani 1 1 d . . . . .
O44 O 0.746(3) 0.142(3) 0.100(2) 0.177(14) Uani 1 1 d . U . . .
O45 O 0.7937(17) 0.021(2) 0.1817(11) 0.096(7) Uani 1 1 d . . . . .
C1 C 0.9538(16) 0.1695(17) 0.5451(13) 0.047(6) Uani 1 1 d . . . . .
C2 C 0.9303(15) 0.2635(17) 0.5728(10) 0.040(6) Uani 1 1 d . . . . .
C3 C 0.930(2) 0.3478(18) 0.5362(14) 0.069(8) Uani 1 1 d . . . . .
H3A H 0.9414 0.3488 0.4928 0.083 Uiso 1 1 calc R U . . .
C4 C 0.914(2) 0.4320(16) 0.5642(16) 0.074(10) Uani 1 1 d . . . . .
H4A H 0.9180 0.4893 0.5403 0.089 Uiso 1 1 calc R U . . .
C5 C 0.886(2) 0.351(2) 0.6588(16) 0.074(8) Uani 1 1 d . U . . .
H5A H 0.8697 0.3527 0.7014 0.088 Uiso 1 1 calc R U . . .
C6 C 0.904(2) 0.2646(18) 0.6363(14) 0.072(9) Uani 1 1 d . . . . .
H6A H 0.8992 0.2093 0.6624 0.086 Uiso 1 1 calc R U . . .
C7 C 0.8203(15) 0.0062(13) 0.4427(11) 0.032(5) Uani 1 1 d . U . . .
C8 C 0.7167(14) -0.0266(13) 0.4361(9) 0.028(4) Uani 1 1 d . U . . .
C9 C 0.6635(17) -0.0671(17) 0.4880(13) 0.051(7) Uani 1 1 d . . . . .
H9A H 0.6917 -0.0752 0.5284 0.062 Uiso 1 1 calc R U . . .
C10 C 0.5684(17) -0.0943(16) 0.4766(12) 0.047(6) Uani 1 1 d . U . . .
H10A H 0.5298 -0.1174 0.5107 0.056 Uiso 1 1 calc R U . . .
C11 C 0.5787(16) -0.0585(16) 0.3691(12) 0.046(6) Uani 1 1 d . U . . .
H11A H 0.5509 -0.0591 0.3291 0.055 Uiso 1 1 calc R U . . .
C12 C 0.6734(15) -0.0251(14) 0.3772(11) 0.036(5) Uani 1 1 d . U . . .
H12A H 0.7086 -0.0010 0.3419 0.043 Uiso 1 1 calc R U . . .
C13 C 0.769(3) 0.101(3) 0.1603(19) 0.086(10) Uani 1 1 d . U . . .
C14 C 0.741(2) 0.1721(19) 0.2055(15) 0.063(7) Uani 1 1 d . U . . .
C15 C 0.685(3) 0.259(3) 0.185(2) 0.120(14) Uani 1 1 d . U . . .
H15A H 0.6710 0.2760 0.1425 0.144 Uiso 1 1 calc R U . . .
C16 C 0.654(2) 0.314(2) 0.2294(16) 0.070(8) Uani 1 1 d . U . . .
H16A H 0.6079 0.3660 0.2171 0.084 Uiso 1 1 calc R U . . .
C17 C 0.739(2) 0.220(2) 0.3066(16) 0.071(8) Uani 1 1 d . U . . .
H17A H 0.7559 0.2086 0.3493 0.086 Uiso 1 1 calc R U . . .
C18 C 0.7721(17) 0.1537(16) 0.2680(11) 0.042(5) Uani 1 1 d . U . . .
H18A H 0.8131 0.0994 0.2823 0.051 Uiso 1 1 calc R U . . .
N1 N 0.891(2) 0.4291(17) 0.6245(11) 0.075(7) Uani 1 1 d . . . . .
H1A H 0.8800 0.4810 0.6418 0.090 Uiso 1 1 calc R U . . .
N2 N 0.5298(13) -0.0892(11) 0.4200(9) 0.039(4) Uani 1 1 d . U . . .
H2A H 0.4694 -0.1068 0.4159 0.047 Uiso 1 1 calc R U . . .
N3 N 0.681(2) 0.304(2) 0.2858(16) 0.095(9) Uani 1 1 d . U . . .
H3B H 0.6652 0.3468 0.3109 0.114 Uiso 1 1 calc R U . . .
K1 K 0.8483(3) 0.1884(3) 0.0121(2) 0.0313(10) Uani 1 1 d . . . . .
C19 C 0.290(4) 0.599(4) -0.040(3) 0.056(13) Uani 0.5 1 d . U P . .
C20 C 0.220(3) 0.522(2) -0.0466(19) 0.027(8) Uani 0.5 1 d . U P . .
C21 C 0.140(3) 0.510(3) 0.012(2) 0.046(11) Uani 0.5 1 d . U P . .
H21A H 0.1325 0.5444 0.0473 0.055 Uiso 0.5 1 calc R U P . .
C22 C 0.086(6) 0.440(5) -0.002(4) 0.09(2) Uani 0.5 1 d . U P . .
H22A H 0.0299 0.4342 0.0247 0.111 Uiso 0.5 1 calc R U P . .
C23 C 0.163(5) 0.410(5) -0.096(4) 0.10(2) Uani 0.5 1 d . U P . .
H23A H 0.1643 0.3718 -0.1291 0.116 Uiso 0.5 1 calc R U P . .
C24 C 0.215(4) 0.474(4) -0.101(3) 0.059(14) Uani 0.5 1 d . U P . .
H24A H 0.2494 0.4913 -0.1384 0.071 Uiso 0.5 1 calc R U P . .
N4 N 0.092(4) 0.386(4) -0.038(3) 0.090(16) Uani 0.5 1 d . U P . .
H4B H 0.0596 0.3363 -0.0334 0.108 Uiso 0.5 1 calc R U P . .
O46 O 0.283(4) 0.675(4) -0.020(3) 0.110(16) Uani 0.5 1 d . U P . .
O47 O 0.383(5) 0.573(5) -0.053(3) 0.15(2) Uani 0.5 1 d . U P . .

loop_
_atom_site_aniso_label
_atom_site_aniso_U_11
_atom_site_aniso_U_22
_atom_site_aniso_U_33
_atom_site_aniso_U_23
_atom_site_aniso_U_13
_atom_site_aniso_U_12
W1 0.0326(6) 0.1303(11) 0.0399(7) -0.0255(7) 0.0162(5) -0.0297(6)
W2 0.0204(5) 0.0727(7) 0.0320(6) -0.0151(5) 0.0023(4) -0.0087(4)
W3 0.0499(7) 0.1307(11) 0.0268(6) 0.0072(6) 0.0097(5) -0.0432(7)
W4 0.0476(6) 0.0751(7) 0.0379(6) 0.0075(5) 0.0026(5) -0.0362(5)
W5 0.0391(6) 0.0904(8) 0.0222(6) 0.0092(5) -0.0031(4) -0.0243(5)
W6 0.0483(7) 0.1495(12) 0.0196(6) -0.0171(6) 0.0104(5) -0.0408(7)
W7 0.0253(5) 0.0809(7) 0.0358(6) -0.0090(5) 0.0027(4) -0.0215(5)
W8 0.0322(5) 0.0470(5) 0.0227(5) 0.0001(4) 0.0011(4) -0.0184(4)
W9 0.0571(7) 0.0721(7) 0.0299(6) 0.0173(5) -0.0006(5) -0.0256(5)
W10 0.0277(5) 0.0797(7) 0.0226(5) -0.0163(5) 0.0020(4) -0.0136(4)
W11 0.0324(5) 0.0510(5) 0.0257(5) 0.0084(4) 0.0023(4) -0.0106(4)
Nd1 0.0205(5) 0.0443(6) 0.0206(6) -0.0037(5) -0.0014(5) -0.0119(5)
Nd2 0.035(2) 0.130(5) 0.064(3) -0.057(3) 0.025(2) -0.036(3)
O3W 0.11(2) 0.11(2) 0.10(2) -0.015(16) -0.001(17) -0.048(17)
O1W 0.074(10) 0.122(12) 0.082(11) -0.044(10) -0.030(9) -0.015(9)
O2W 0.061(9) 0.073(9) 0.040(9) -0.017(7) -0.007(8) -0.017(7)
O6W 0.163(17) 0.193(17) 0.155(17) -0.018(13) 0.014(13) -0.028(13)
O5W 0.22(2) 0.21(2) 0.22(2) -0.026(14) -0.018(14) -0.028(13)
O7W 0.23(2) 0.21(2) 0.19(2) -0.034(13) 0.000(14) -0.033(13)
Nd2A 0.133(5) 0.073(2) 0.047(3) -0.030(2) -0.037(4) -0.001(4)
O4W 0.13(2) 0.12(2) 0.13(2) -0.009(10) 0.000(10) -0.001(10)
O1X 0.074(10) 0.122(12) 0.082(11) -0.044(10) -0.030(9) -0.015(9)
O2X 0.061(9) 0.073(9) 0.040(9) -0.017(7) -0.007(8) -0.017(7)
O6X 0.163(17) 0.193(17) 0.155(17) -0.018(13) 0.014(13) -0.028(13)
O5X 0.22(2) 0.21(2) 0.22(2) -0.026(14) -0.018(14) -0.028(13)
O7X 0.23(2) 0.21(2) 0.19(2) -0.034(13) 0.000(14) -0.033(13)
P1 0.019(3) 0.056(3) 0.015(3) -0.001(2) 0.003(2) -0.014(2)
O1 0.015(7) 0.069(9) 0.013(7) -0.003(6) 0.002(6) -0.012(6)
O2 0.045(10) 0.092(13) 0.028(10) 0.006(9) -0.001(8) -0.022(9)
O3 0.038(9) 0.065(10) 0.038(10) 0.002(8) 0.014(8) -0.015(7)
O4 0.040(9) 0.066(10) 0.031(9) 0.007(8) 0.007(8) -0.015(8)
O5 0.053(11) 0.118(15) 0.028(10) -0.027(10) 0.001(9) -0.020(10)
O6 0.061(8) 0.077(8) 0.049(8) -0.029(7) -0.008(7) -0.009(7)
O7 0.068(9) 0.090(9) 0.058(9) -0.026(7) 0.011(7) -0.010(7)
O8 0.033(8) 0.040(8) 0.030(9) 0.004(6) -0.005(7) -0.014(6)
O9 0.051(10) 0.113(13) 0.066(12) -0.026(10) 0.039(9) -0.018(9)
O10 0.032(8) 0.075(11) 0.035(10) -0.004(8) 0.010(7) -0.015(7)
O11 0.051(9) 0.043(8) 0.038(10) -0.004(7) -0.002(8) -0.013(7)
O12 0.031(8) 0.040(8) 0.026(8) 0.008(6) -0.007(7) -0.007(6)
O13 0.019(7) 0.055(9) 0.035(9) -0.017(7) 0.003(6) -0.013(6)
O14 0.067(8) 0.068(8) 0.041(8) 0.013(6) 0.008(7) -0.008(7)
O15 0.070(12) 0.065(11) 0.067(13) 0.015(9) 0.006(11) -0.033(9)
O16 0.069(11) 0.045(9) 0.028(9) -0.010(7) 0.012(8) -0.026(8)
O17 0.028(8) 0.067(9) 0.015(8) 0.008(7) -0.002(6) -0.017(7)
O18 0.033(8) 0.084(11) 0.017(8) -0.004(7) -0.002(7) -0.014(8)
O19 0.044(10) 0.118(15) 0.035(11) -0.003(10) -0.002(9) -0.026(10)
O20 0.089(14) 0.054(11) 0.066(14) 0.008(9) -0.004(11) -0.002(9)
O21 0.025(8) 0.062(10) 0.053(11) 0.012(8) 0.011(8) -0.010(7)
O22 0.025(7) 0.076(10) 0.021(8) -0.011(7) 0.005(6) -0.022(7)
O23 0.092(14) 0.128(17) 0.039(11) 0.023(11) -0.022(11) -0.076(13)
O24 0.040(9) 0.057(9) 0.051(11) 0.009(8) -0.001(8) -0.028(7)
O25 0.030(8) 0.106(13) 0.025(9) -0.028(9) -0.003(7) -0.008(8)
O26 0.034(8) 0.086(12) 0.037(10) -0.041(9) 0.003(8) -0.004(8)
O27 0.085(14) 0.103(15) 0.041(11) 0.032(10) -0.009(10) -0.055(12)
O28 0.066(11) 0.061(10) 0.049(11) 0.018(8) -0.014(9) -0.030(9)
O29 0.059(8) 0.099(9) 0.060(9) 0.009(7) -0.010(7) -0.022(7)
O30 0.041(10) 0.100(13) 0.043(11) -0.007(9) 0.002(8) -0.035(9)
O31 0.069(9) 0.094(9) 0.057(9) 0.022(7) 0.022(7) -0.002(7)
O32 0.017(7) 0.076(11) 0.039(10) 0.000(8) 0.004(7) -0.008(7)
O33 0.054(10) 0.039(8) 0.052(11) 0.006(7) 0.020(9) 0.019(7)
O34 0.043(9) 0.079(12) 0.038(10) -0.017(8) 0.004(8) -0.005(8)
O35 0.072(11) 0.131(14) 0.083(13) 0.013(11) 0.011(11) -0.045(11)
O36 0.026(8) 0.122(15) 0.048(11) -0.044(10) 0.004(8) -0.021(9)
O37 0.064(11) 0.144(15) 0.061(12) -0.009(11) 0.006(10) -0.035(11)
O38 0.025(9) 0.125(17) 0.083(16) 0.001(13) 0.005(10) -0.016(10)
O39 0.066(12) 0.114(16) 0.053(13) 0.008(11) -0.002(10) -0.044(11)
O40 0.043(9) 0.040(8) 0.040(10) -0.004(7) 0.015(8) -0.009(7)
O41 0.046(9) 0.035(8) 0.022(8) -0.019(6) -0.001(7) -0.012(6)
O42 0.009(6) 0.059(9) 0.031(9) -0.006(7) 0.005(6) 0.003(6)
O43 0.013(6) 0.069(10) 0.021(8) -0.010(7) 0.004(6) -0.004(6)
O44 0.178(16) 0.181(16) 0.175(16) -0.015(10) 0.000(10) -0.036(10)
O45 0.082(16) 0.14(2) 0.070(16) -0.047(15) -0.006(13) 0.008(15)
C1 0.026(12) 0.064(16) 0.056(18) -0.012(14) 0.012(12) -0.024(11)
C2 0.019(10) 0.078(16) 0.022(12) -0.001(11) 0.010(9) -0.009(10)
C3 0.10(2) 0.062(17) 0.048(18) 0.015(14) 0.000(16) -0.025(15)
C4 0.10(2) 0.027(13) 0.10(3) -0.019(14) 0.04(2) -0.031(13)
C5 0.082(12) 0.074(11) 0.064(12) -0.006(9) 0.006(9) -0.002(9)
C6 0.12(3) 0.042(15) 0.06(2) 0.001(13) 0.006(18) -0.003(15)
C7 0.022(8) 0.036(8) 0.034(9) 0.002(7) 0.003(7) 0.008(6)
C8 0.018(7) 0.039(8) 0.024(8) 0.006(7) -0.011(7) -0.001(6)
C9 0.034(13) 0.073(17) 0.047(17) -0.001(13) 0.014(12) -0.004(12)
C10 0.037(9) 0.056(9) 0.048(10) -0.008(8) 0.013(8) -0.015(7)
C11 0.031(8) 0.060(9) 0.047(10) -0.003(8) -0.005(8) -0.005(7)
C12 0.027(8) 0.042(8) 0.038(9) 0.010(7) -0.007(7) -0.010(7)
C13 0.083(13) 0.097(13) 0.080(13) -0.009(9) -0.001(9) -0.020(9)
C14 0.051(10) 0.063(10) 0.072(11) 0.005(8) 0.006(9) -0.009(8)
C15 0.118(16) 0.123(16) 0.120(16) -0.004(10) 0.000(10) -0.020(10)
C16 0.066(11) 0.066(11) 0.076(12) 0.011(9) 0.003(9) -0.009(8)
C17 0.070(11) 0.073(11) 0.072(12) -0.003(9) 0.003(9) -0.021(9)
C18 0.041(9) 0.046(9) 0.042(9) 0.000(7) -0.003(8) -0.016(7)
N1 0.11(2) 0.076(17) 0.039(15) -0.015(12) 0.005(15) -0.009(14)
N2 0.030(7) 0.044(7) 0.043(8) 0.011(6) -0.014(7) -0.017(6)
N3 0.090(12) 0.091(11) 0.108(12) -0.018(9) 0.005(9) -0.016(9)
K1 0.033(2) 0.043(2) 0.019(2) -0.0005(19) -0.003(2) -0.0134(19)
C19 0.053(15) 0.059(15) 0.054(16) -0.004(10) -0.001(10) -0.005(10)
C20 0.030(12) 0.023(11) 0.030(12) 0.003(9) -0.009(9) -0.009(9)
C21 0.047(14) 0.047(14) 0.039(14) 0.006(9) -0.005(10) 0.005(9)
C22 0.09(2) 0.09(2) 0.09(2) -0.004(10) 0.005(10) -0.012(10)
C23 0.10(2) 0.10(2) 0.10(2) -0.010(10) -0.007(10) -0.012(10)
C24 0.059(16) 0.059(16) 0.060(16) -0.004(10) -0.002(10) -0.009(10)
N4 0.098(18) 0.085(18) 0.087(18) 0.002(10) -0.003(10) -0.015(10)
O46 0.115(18) 0.106(18) 0.111(18) -0.009(10) -0.008(10) -0.012(10)
O47 0.15(3) 0.16(3) 0.14(3) -0.031(19) 0.018(19) -0.018(19)

loop_
_atom_type_symbol
_atom_type_description
_atom_type_scat_dispersion_real
_atom_type_scat_dispersion_imag
_atom_type_scat_source
C C 0.0033 0.0016 'International Tables Vol C Tables 4.2.6.8 and 6.1.1.4'
H H 0.0000 0.0000 'International Tables Vol C Tables 4.2.6.8 and 6.1.1.4'
N N 0.0061 0.0033 'International Tables Vol C Tables 4.2.6.8 and 6.1.1.4'
Nd Nd -0.1943 3.0179 'International Tables Vol C Tables 4.2.6.8 and 6.1.1.4'
O O 0.0106 0.0060 'International Tables Vol C Tables 4.2.6.8 and 6.1.1.4'
P P 0.1023 0.0942 'International Tables Vol C Tables 4.2.6.8 and 6.1.1.4'
W W -0.8490 6.8722 'International Tables Vol C Tables 4.2.6.8 and 6.1.1.4'
K K 0.2009 0.2494 'International Tables Vol C Tables 4.2.6.8 and 6.1.1.4'

loop_
_geom_angle_atom_site_label_1
_geom_angle_atom_site_label_2
_geom_angle_atom_site_label_3
_geom_angle
_geom_angle_site_symmetry_1
_geom_angle_site_symmetry_3
O9 W1 O36 105.7(9) . .
O9 W1 O7 97.3(9) . .
O36 W1 O7 89.1(8) . .
O9 W1 O30 104.0(9) . .
O36 W1 O30 89.8(7) . .
O7 W1 O30 158.2(8) . .
O9 W1 O38 101.3(8) . .
O36 W1 O38 153.0(7) . .
O7 W1 O38 88.0(9) . .
O30 W1 O38 83.2(8) . .
O9 W1 O2 167.5(8) . .
O36 W1 O2 82.8(6) . .
O7 W1 O2 73.4(7) . .
O30 W1 O2 84.8(7) . .
O38 W1 O2 70.6(6) . .
O26 W2 O32 103.2(7) . .
O26 W2 O25 101.8(7) . .
O32 W2 O25 95.2(7) . .
O26 W2 O22 99.3(7) . .
O32 W2 O22 93.0(6) . .
O25 W2 O22 155.0(7) . .
O26 W2 O36 93.3(7) . .
O32 W2 O36 163.2(7) . .
O25 W2 O36 84.1(6) . .
O22 W2 O36 81.3(6) . .
O26 W2 O1 170.4(6) . .
O32 W2 O1 84.0(6) . .
O25 W2 O1 70.9(6) . .
O22 W2 O1 86.5(6) . .
O36 W2 O1 79.9(6) . .
O35 W3 O31 100.1(10) . .
O35 W3 O27 103.3(9) . .
O31 W3 O27 85.3(8) . .
O35 W3 O38 103.0(9) . .
O31 W3 O38 92.4(9) . .
O27 W3 O38 153.6(7) . .
O35 W3 O39 101.6(9) . .
O31 W3 O39 157.9(7) . .
O27 W3 O39 86.0(9) . .
O38 W3 O39 86.4(9) . .
O35 W3 O2 171.2(9) . .
O31 W3 O2 73.6(6) . .
O27 W3 O2 82.6(6) . .
O38 W3 O2 71.5(7) . .
O39 W3 O2 85.1(7) . .
O23 W4 O24 102.2(8) . .
O23 W4 O21 102.2(9) . .
O24 W4 O21 89.5(7) . .
O23 W4 O39 100.7(8) . .
O24 W4 O39 157.0(7) . .
O21 W4 O39 87.2(8) . .
O23 W4 O15 101.6(9) . .
O24 W4 O15 88.5(7) . .
O21 W4 O15 156.0(7) . .
O39 W4 O15 85.5(9) . .
O23 W4 O3 172.8(7) . .
O24 W4 O3 73.1(6) . .
O21 W4 O3 72.7(6) . .
O39 W4 O3 84.2(7) . .
O15 W4 O3 83.8(6) . .
O29 W5 O18 104.5(8) . .
O29 W5 O10 102.9(8) . .
O18 W5 O10 88.3(6) . .
O29 W5 O19 101.3(8) . .
O18 W5 O19 86.4(7) . .
O10 W5 O19 155.7(7) . .
O29 W5 O14 100.6(8) . .
O18 W5 O14 154.9(7) . .
O10 W5 O14 86.9(7) . .
O19 W5 O14 87.9(7) . .
O29 W5 O4 172.0(8) . .
O18 W5 O4 82.0(6) . .
O10 W5 O4 72.2(6) . .
O19 W5 O4 83.6(6) . .
O14 W5 O4 73.1(6) . .
O37 W6 O5 102.3(9) . .
O37 W6 O19 102.5(9) . .
O5 W6 O19 87.4(8) . .
O37 W6 O7 102.0(9) . .
O5 W6 O7 90.8(8) . .
O19 W6 O7 155.3(8) . .
O37 W6 O31 102.4(9) . .
O5 W6 O31 155.1(8) . .
O19 W6 O31 84.5(7) . .
O7 W6 O31 86.9(8) . .
O37 W6 O2 170.5(7) . .
O5 W6 O2 85.4(6) . .
O19 W6 O2 83.2(7) . .
O7 W6 O2 72.0(7) . .
O31 W6 O2 70.2(7) . .
O34 W7 O11 98.4(7) . .
O34 W7 O22 100.7(7) . .
O11 W7 O22 92.4(6) . .
O34 W7 O30 103.6(7) . .
O11 W7 O30 157.7(7) . .
O22 W7 O30 87.7(6) . .
O34 W7 O21 102.1(7) . .
O11 W7 O21 85.5(6) . .
O22 W7 O21 157.1(6) . .
O30 W7 O21 85.8(7) . .
O34 W7 O3 170.3(7) . .
O11 W7 O3 72.9(6) . .
O22 W7 O3 84.2(6) . .
O30 W7 O3 84.9(6) . .
O21 W7 O3 73.4(6) . .
O16 W8 O17 103.8(6) . .
O16 W8 O8 102.3(7) . .
O17 W8 O8 94.0(6) . .
O16 W8 O11 102.1(7) . .
O17 W8 O11 92.9(6) . .
O8 W8 O11 152.2(6) . .
O16 W8 O24 98.0(6) . .
O17 W8 O24 158.2(6) . .
O8 W8 O24 82.5(6) . .
O11 W8 O24 81.2(6) . .
O16 W8 O3 167.5(6) . .
O17 W8 O3 87.2(6) . .
O8 W8 O3 82.6(6) . .
O11 W8 O3 70.9(6) . .
O24 W8 O3 71.0(6) . .
O20 W9 O28 103.8(8) . .
O20 W9 O14 102.0(9) . .
O28 W9 O14 88.8(7) . .
O20 W9 O15 99.6(9) . .
O28 W9 O15 89.7(7) . .
O14 W9 O15 158.1(7) . .
O20 W9 O27 102.2(8) . .
O28 W9 O27 153.9(7) . .
O14 W9 O27 86.9(8) . .
O15 W9 O27 84.9(8) . .
O20 W9 O4 173.4(8) . .
O28 W9 O4 72.0(6) . .
O14 W9 O4 73.1(6) . .
O15 W9 O4 85.6(6) . .
O27 W9 O4 82.1(6) . .
O6 W10 O13 102.6(7) . .
O6 W10 O25 102.6(8) . .
O13 W10 O25 94.1(6) . .
O6 W10 O18 100.6(7) . .
O13 W10 O18 94.2(6) . .
O25 W10 O18 153.0(7) . .
O6 W10 O5 94.2(8) . .
O13 W10 O5 163.2(6) . .
O25 W10 O5 83.2(7) . .
O18 W10 O5 81.4(7) . .
O6 W10 O1 172.8(7) . .
O13 W10 O1 82.1(5) . .
O25 W10 O1 71.4(6) . .
O18 W10 O1 84.4(6) . .
O5 W10 O1 81.4(6) . .
O33 W11 O12 103.4(6) . .
O33 W11 O8 102.1(8) . .
O12 W11 O8 93.1(6) . .
O33 W11 O10 102.5(8) . .
O12 W11 O10 94.8(7) . .
O8 W11 O10 151.5(6) . .
O33 W11 O28 97.7(7) . .
O12 W11 O28 158.8(7) . .
O8 W11 O28 81.5(6) . .
O10 W11 O28 81.3(7) . .
O33 W11 O4 165.1(6) . .
O12 W11 O4 90.2(6) . .
O8 W11 O4 82.9(6) . .
O10 W11 O4 69.8(5) . .
O28 W11 O4 68.9(6) . .
O43 Nd1 O17 79.7(4) 2_756 .
O43 Nd1 O13 142.1(5) 2_756 .
O17 Nd1 O13 112.3(4) . .
O43 Nd1 O40 76.5(5) 2_756 .
O17 Nd1 O40 76.2(5) . .
O13 Nd1 O40 140.3(5) . .
O43 Nd1 O32 75.6(5) 2_756 .
O17 Nd1 O32 75.3(5) . .
O13 Nd1 O32 73.4(5) . .
O40 Nd1 O32 143.0(5) . .
O43 Nd1 O12 140.5(5) 2_756 .
O17 Nd1 O12 67.7(4) . .
O13 Nd1 O12 73.8(5) . .
O40 Nd1 O12 74.6(5) . .
O32 Nd1 O12 114.8(5) . .
O43 Nd1 O42 120.6(4) 2_756 .
O17 Nd1 O42 143.6(5) . .
O13 Nd1 O42 71.6(4) . .
O40 Nd1 O42 79.8(5) . .
O32 Nd1 O42 136.0(5) . .
O12 Nd1 O42 79.8(4) . .
O43 Nd1 O41 75.4(5) 2_756 2_756
O17 Nd1 O41 141.9(5) . 2_756
O13 Nd1 O41 74.3(5) . 2_756
O40 Nd1 O41 123.9(4) . 2_756
O32 Nd1 O41 70.9(5) . 2_756
O12 Nd1 O41 143.9(5) . 2_756
O42 Nd1 O41 74.5(4) . 2_756
O45 Nd2 O1W 86.9(9) . .
O45 Nd2 O3W 91.9(14) . .
O1W Nd2 O3W 147.6(13) . .
O45 Nd2 O6W 84.6(11) . .
O1W Nd2 O6W 72.5(9) . .
O3W Nd2 O6W 75.2(14) . .
O45 Nd2 O2W 86.2(8) . .
O1W Nd2 O2W 139.4(6) . .
O3W Nd2 O2W 72.6(12) . .
O6W Nd2 O2W 146.1(9) . .
O45 Nd2 O6 71.6(7) . .
O1W Nd2 O6 68.0(6) . .
O3W Nd2 O6 141.6(12) . .
O6W Nd2 O6 134.4(9) . .
O2W Nd2 O6 71.9(5) . .
O45 Nd2 O7W 128.1(12) . .
O1W Nd2 O7W 77.0(10) . .
O3W Nd2 O7W 78.5(14) . .
O6W Nd2 O7W 43.5(12) . .
O2W Nd2 O7W 135.6(10) . .
O6 Nd2 O7W 139.0(10) . .
O45 Nd2 O5W 148.3(12) . .
O1W Nd2 O5W 124.5(11) . .
O3W Nd2 O5W 63.9(16) . .
O6W Nd2 O5W 106.6(13) . .
O2W Nd2 O5W 67.8(10) . .
O6 Nd2 O5W 114.1(10) . .
O7W Nd2 O5W 69.5(13) . .
Nd2 O3W H3WA 119.3 . .
Nd2 O3W H3WB 120.7 . .
H3WA O3W H3WB 120.0 . .
O4W Nd2A O6 74.6(16) . .
O4W Nd2A O45 145.0(16) . .
O6 Nd2A O45 70.5(7) . .
Nd2A O4W H4WA 120.2 . .
Nd2A O4W H4WB 119.8 . .
H4WA O4W H4WB 120.0 . .
O3 P1 O1 111.2(8) . .
O3 P1 O4 108.8(9) . .
O1 P1 O4 111.1(7) . .
O3 P1 O2 108.7(8) . .
O1 P1 O2 108.8(9) . .
O4 P1 O2 108.2(9) . .
P1 O1 W10 128.8(8) . .
P1 O1 W2 128.2(7) . .
W10 O1 W2 91.3(5) . .
P1 O2 W3 127.9(10) . .
P1 O2 W6 124.2(8) . .
W3 O2 W6 90.2(5) . .
P1 O2 W1 124.2(9) . .
W3 O2 W1 89.5(5) . .
W6 O2 W1 89.3(6) . .
P1 O3 W7 126.1(9) . .
P1 O3 W8 125.6(7) . .
W7 O3 W8 89.2(5) . .
P1 O3 W4 127.0(8) . .
W7 O3 W4 86.9(5) . .
W8 O3 W4 89.6(5) . .
P1 O4 W5 126.5(9) . .
P1 O4 W9 126.2(8) . .
W5 O4 W9 88.4(5) . .
P1 O4 W11 123.7(8) . .
W5 O4 W11 89.9(5) . .
W9 O4 W11 90.8(5) . .
W6 O5 W10 150.4(11) . .
W10 O6 Nd2A 150.8(10) . .
W10 O6 Nd2 145.1(9) . .
W1 O7 W6 125.2(10) . .
W8 O8 W11 140.5(7) . .
W5 O10 W11 128.0(8) . .
W7 O11 W8 126.8(8) . .
W11 O12 Nd1 160.4(8) . .
W10 O13 Nd1 141.4(6) . .
W9 O14 W5 125.2(9) . .
W9 O15 W4 151.0(12) . .
W8 O17 Nd1 160.1(8) . .
W5 O18 W10 154.4(8) . .
W6 O19 W5 150.4(10) . .
W4 O21 W7 126.8(8) . .
W7 O22 W2 152.1(8) . .
W4 O24 W8 126.1(9) . .
W2 O25 W10 123.8(9) . .
W3 O27 W9 152.2(10) . .
W9 O28 W11 128.2(10) . .
W5 O29 K1 129.9(10) . .
W1 O30 W7 145.8(8) . .
W3 O31 W6 125.4(10) . .
W2 O32 Nd1 138.8(8) . .
W1 O36 W2 152.8(10) . .
W3 O38 W1 127.8(8) . .
W4 O39 W3 150.2(10) . .
C1 O40 Nd1 137.8(15) . .
C1 O41 Nd1 138.8(15) . 2_756
C7 O42 Nd1 113.7(12) . .
C7 O43 Nd1 171.1(14) . 2_756
C13 O44 K1 134(3) . .
C13 O45 Nd2 160(3) . .
C13 O45 Nd2A 154(2) . .
O40 C1 O41 129(2) . .
O40 C1 C2 116(2) . .
O41 C1 C2 115(2) . .
C3 C2 C6 118(2) . .
C3 C2 C1 122(2) . .
C6 C2 C1 120(2) . .
C2 C3 C4 120(3) . .
C2 C3 H3A 120.0 . .
C4 C3 H3A 120.0 . .
N1 C4 C3 119(2) . .
N1 C4 H4A 120.5 . .
C3 C4 H4A 120.5 . .
N1 C5 C6 124(3) . .
N1 C5 H5A 118.1 . .
C6 C5 H5A 118.1 . .
C5 C6 C2 117(2) . .
C5 C6 H6A 121.5 . .
C2 C6 H6A 121.5 . .
O43 C7 O42 121.2(18) . .
O43 C7 C8 119.9(17) . .
O42 C7 C8 118.9(19) . .
C12 C8 C9 117.4(18) . .
C12 C8 C7 120.3(17) . .
C9 C8 C7 122.1(19) . .
C10 C9 C8 117(2) . .
C10 C9 H9A 121.4 . .
C8 C9 H9A 121.4 . .
N2 C10 C9 123(2) . .
N2 C10 H10A 118.7 . .
C9 C10 H10A 118.7 . .
N2 C11 C12 118(2) . .
N2 C11 H11A 121.2 . .
C12 C11 H11A 121.2 . .
C8 C12 C11 121.8(19) . .
C8 C12 H12A 119.1 . .
C11 C12 H12A 119.1 . .
O45 C13 O44 133(4) . .
O45 C13 C14 118(3) . .
O44 C13 C14 108(3) . .
C18 C14 C15 120(3) . .
C18 C14 C13 119(3) . .
C15 C14 C13 121(4) . .
C16 C15 C14 117(4) . .
C16 C15 H15A 121.6 . .
C14 C15 H15A 121.6 . .
N3 C16 C15 126(4) . .
N3 C16 H16A 116.9 . .
C15 C16 H16A 116.9 . .
C18 C17 N3 123(3) . .
C18 C17 H17A 118.3 . .
N3 C17 H17A 118.3 . .
C17 C18 C14 116(3) . .
C17 C18 H18A 122.2 . .
C14 C18 H18A 122.2 . .
C5 N1 C4 122(3) . .
C5 N1 H1A 119.2 . .
C4 N1 H1A 119.2 . .
C10 N2 C11 123.1(18) . .
C10 N2 H2A 118.5 . .
C11 N2 H2A 118.5 . .
C16 N3 C17 117(3) . .
C16 N3 H3B 121.5 . .
C17 N3 H3B 121.5 . .
O44 K1 O46 75.8(15) . 2_665
O44 K1 O29 70.0(10) . .
O46 K1 O29 65.1(13) 2_665 .
O46 C19 O47 111(6) . .
O46 C19 C20 137(5) . .
O47 C19 C20 112(5) . .
C24 C20 C19 124(4) . .
C24 C20 C21 123(4) . .
C19 C20 C21 113(4) . .
C22 C21 C20 104(5) . .
C22 C21 H21A 128.1 . .
C20 C21 H21A 128.1 . .
N4 C22 C21 137(8) . .
N4 C22 H22A 111.5 . .
C21 C22 H22A 111.5 . .
C24 C23 N4 125(7) . .
C24 C23 H23A 117.7 . .
N4 C23 H23A 117.7 . .
C23 C24 C20 115(6) . .
C23 C24 H24A 122.4 . .
C20 C24 H24A 122.4 . .
C22 N4 C23 114(6) . .
C22 N4 H4B 122.9 . .
C23 N4 H4B 122.9 . .
C19 O46 K1 138(5) . 2_665

loop_
_geom_bond_atom_site_label_1
_geom_bond_atom_site_label_2
_geom_bond_distance
_geom_bond_site_symmetry_2
W1 O9 1.698(17) .
W1 O36 1.813(18) .
W1 O7 1.87(2) .
W1 O30 1.896(17) .
W1 O38 1.92(2) .
W1 O2 2.441(17) .
W2 O26 1.689(16) .
W2 O32 1.767(14) .
W2 O25 1.894(15) .
W2 O22 1.941(14) .
W2 O36 2.048(17) .
W2 O1 2.364(14) .
W3 O35 1.729(18) .
W3 O31 1.82(2) .
W3 O27 1.87(2) .
W3 O38 1.89(2) .
W3 O39 1.94(2) .
W3 O2 2.419(15) .
W4 O23 1.725(17) .
W4 O24 1.864(15) .
W4 O21 1.878(15) .
W4 O39 1.88(2) .
W4 O15 1.920(19) .
W4 O3 2.509(15) .
W5 O29 1.713(19) .
W5 O18 1.865(15) .
W5 O10 1.884(15) .
W5 O19 1.920(17) .
W5 O14 1.964(16) .
W5 O4 2.399(16) .
W6 O37 1.68(2) .
W6 O5 1.816(18) .
W6 O19 1.879(19) .
W6 O7 1.985(19) .
W6 O31 2.036(19) .
W6 O2 2.423(17) .
W7 O34 1.681(17) .
W7 O11 1.878(15) .
W7 O22 1.900(14) .
W7 O30 1.933(17) .
W7 O21 1.935(14) .
W7 O3 2.447(16) .
W8 O16 1.702(15) .
W8 O17 1.745(13) .
W8 O8 1.916(14) .
W8 O11 1.981(15) .
W8 O24 2.069(12) .
W8 O3 2.467(15) .
W9 O20 1.688(16) .
W9 O28 1.842(17) .
W9 O14 1.856(19) .
W9 O15 1.91(2) .
W9 O27 1.94(2) .
W9 O4 2.466(15) .
W10 O6 1.703(17) .
W10 O13 1.779(13) .
W10 O25 1.913(16) .
W10 O18 1.950(16) .
W10 O5 2.087(16) .
W10 O1 2.333(13) .
W11 O33 1.692(14) .
W11 O12 1.730(12) .
W11 O8 1.940(14) .
W11 O10 1.941(16) .
W11 O28 2.061(14) .
W11 O4 2.466(14) .
Nd1 O43 2.414(14) 2_756
Nd1 O17 2.416(13) .
Nd1 O13 2.432(14) .
Nd1 O40 2.458(15) .
Nd1 O32 2.465(14) .
Nd1 O12 2.467(13) .
Nd1 O42 2.474(12) .
Nd1 O41 2.487(13) 2_756
Nd2 O45 2.12(3) .
Nd2 O1W 2.35(2) .
Nd2 O3W 2.34(4) .
Nd2 O6W 2.45(4) .
Nd2 O2W 2.499(18) .
Nd2 O6 2.665(18) .
Nd2 O7W 2.65(4) .
Nd2 O5W 2.81(4) .
O3W H3WA 0.8501 .
O3W H3WB 0.8500 .
Nd2A O4W 2.16(5) .
Nd2A O6 2.376(18) .
Nd2A O45 2.53(3) .
O4W H4WA 0.8501 .
O4W H4WB 0.8500 .
P1 O3 1.504(17) .
P1 O1 1.537(14) .
P1 O4 1.535(16) .
P1 O2 1.546(16) .
O29 K1 2.86(2) .
O40 C1 1.23(3) .
O41 C1 1.24(3) .
O41 Nd1 2.487(13) 2_756
O42 C7 1.27(2) .
O43 C7 1.26(2) .
O43 Nd1 2.414(14) 2_756
O44 C13 1.39(5) .
O44 K1 2.35(4) .
O45 C13 1.20(4) .
C1 C2 1.53(3) .
C2 C3 1.37(3) .
C2 C6 1.39(3) .
C3 C4 1.39(4) .
C3 H3A 0.9300 .
C4 N1 1.31(3) .
C4 H4A 0.9300 .
C5 N1 1.29(3) .
C5 C6 1.36(4) .
C5 H5A 0.9300 .
C6 H6A 0.9300 .
C7 C8 1.49(3) .
C8 C12 1.38(3) .
C8 C9 1.40(3) .
C9 C10 1.37(3) .
C9 H9A 0.9300 .
C10 N2 1.30(3) .
C10 H10A 0.9300 .
C11 N2 1.31(3) .
C11 C12 1.39(3) .
C11 H11A 0.9300 .
C12 H12A 0.9300 .
C13 C14 1.49(4) .
C14 C18 1.39(4) .
C14 C15 1.41(5) .
C15 C16 1.33(5) .
C15 H15A 0.9300 .
C16 N3 1.24(4) .
C16 H16A 0.9300 .
C17 C18 1.35(4) .
C17 N3 1.40(4) .
C17 H17A 0.9300 .
C18 H18A 0.9300 .
N1 H1A 0.8600 .
N2 H2A 0.8600 .
N3 H3B 0.8600 .
K1 O46 2.50(5) 2_665
C19 O46 1.21(6) .
C19 O47 1.28(7) .
C19 C20 1.51(6) .
C20 C24 1.41(7) .
C20 C21 1.63(6) .
C21 C22 1.33(8) .
C21 H21A 0.9300 .
C22 N4 1.14(8) .
C22 H22A 0.9300 .
C23 C24 1.19(8) .
C23 N4 1.57(8) .
C23 H23A 0.9300 .
C24 H24A 0.9300 .
N4 H4B 0.8600 .
O46 K1 2.50(5) 2_665

loop_
_geom_torsion_atom_site_label_1
_geom_torsion_atom_site_label_2
_geom_torsion_atom_site_label_3
_geom_torsion_atom_site_label_4
_geom_torsion
_geom_torsion_site_symmetry_1
_geom_torsion_site_symmetry_4
O3 P1 O1 W10 173.5(8) . .
O4 P1 O1 W10 52.2(12) . .
O2 P1 O1 W10 -66.8(11) . .
O3 P1 O1 W2 -54.4(12) . .
O4 P1 O1 W2 -175.7(9) . .
O2 P1 O1 W2 65.3(11) . .
O3 P1 O2 W3 -58.5(13) . .
O1 P1 O2 W3 -179.8(9) . .
O4 P1 O2 W3 59.4(13) . .
O3 P1 O2 W6 179.1(10) . .
O1 P1 O2 W6 57.9(12) . .
O4 P1 O2 W6 -63.0(12) . .
O3 P1 O2 W1 62.6(12) . .
O1 P1 O2 W1 -58.6(12) . .
O4 P1 O2 W1 -179.4(9) . .
O1 P1 O3 W7 59.1(11) . .
O4 P1 O3 W7 -178.2(8) . .
O2 P1 O3 W7 -60.6(11) . .
O1 P1 O3 W8 -61.1(12) . .
O4 P1 O3 W8 61.6(11) . .
O2 P1 O3 W8 179.2(10) . .
O1 P1 O3 W4 177.0(8) . .
O4 P1 O3 W4 -60.3(11) . .
O2 P1 O3 W4 57.2(12) . .
O3 P1 O4 W5 178.9(8) . .
O1 P1 O4 W5 -58.4(11) . .
O2 P1 O4 W5 61.0(11) . .
O3 P1 O4 W9 59.0(12) . .
O1 P1 O4 W9 -178.3(9) . .
O2 P1 O4 W9 -58.9(13) . .
O3 P1 O4 W11 -61.7(11) . .
O1 P1 O4 W11 61.1(12) . .
O2 P1 O4 W11 -179.6(9) . .
O37 W6 O5 W10 -135(2) . .
O19 W6 O5 W10 -32(2) . .
O7 W6 O5 W10 123(2) . .
O31 W6 O5 W10 38(3) . .
O2 W6 O5 W10 50.9(19) . .
O13 W10 O6 Nd2A -6(2) . .
O25 W10 O6 Nd2A 91(2) . .
O18 W10 O6 Nd2A -103(2) . .
O5 W10 O6 Nd2A 175(2) . .
O13 W10 O6 Nd2 14.4(18) . .
O25 W10 O6 Nd2 111.6(16) . .
O18 W10 O6 Nd2 -82.4(17) . .
O5 W10 O6 Nd2 -164.5(16) . .
O9 W1 O7 W6 -172.5(12) . .
O36 W1 O7 W6 81.8(12) . .
O30 W1 O7 W6 -5(3) . .
O38 W1 O7 W6 -71.3(12) . .
O2 W1 O7 W6 -1.0(10) . .
O29 W5 O10 W11 -175.7(11) . .
O18 W5 O10 W11 79.8(10) . .
O19 W5 O10 W11 2(2) . .
O14 W5 O10 W11 -75.6(11) . .
O4 W5 O10 W11 -2.3(9) . .
O34 W7 O11 W8 179.1(9) . .
O22 W7 O11 W8 -79.7(9) . .
O30 W7 O11 W8 10(2) . .
O21 W7 O11 W8 77.5(9) . .
O3 W7 O11 W8 3.6(7) . .
O33 W11 O12 Nd1 -99(2) . .
O8 W11 O12 Nd1 5(2) . .
O10 W11 O12 Nd1 157(2) . .
O28 W11 O12 Nd1 79(3) . .
O4 W11 O12 Nd1 88(2) . .
O6 W10 O13 Nd1 166.7(12) . .
O25 W10 O13 Nd1 62.8(12) . .
O18 W10 O13 Nd1 -91.4(12) . .
O5 W10 O13 Nd1 -17(3) . .
O1 W10 O13 Nd1 -7.7(11) . .
O20 W9 O14 W5 -171.0(11) . .
O28 W9 O14 W5 -67.1(11) . .
O15 W9 O14 W5 19(3) . .
O27 W9 O14 W5 87.1(11) . .
O4 W9 O14 W5 4.4(9) . .
O16 W8 O17 Nd1 88(2) . .
O8 W8 O17 Nd1 -16(2) . .
O11 W8 O17 Nd1 -169(2) . .
O24 W8 O17 Nd1 -96(3) . .
O3 W8 O17 Nd1 -98(2) . .
O29 W5 O18 W10 131(2) . .
O10 W5 O18 W10 -126(2) . .
O19 W5 O18 W10 31(2) . .
O14 W5 O18 W10 -47(3) . .
O4 W5 O18 W10 -53.3(19) . .
O37 W6 O19 W5 129(2) . .
O5 W6 O19 W5 27(2) . .
O7 W6 O19 W5 -60(3) . .
O31 W6 O19 W5 -130(2) . .
O2 W6 O19 W5 -59(2) . .
O23 W4 O21 W7 169.9(11) . .
O24 W4 O21 W7 67.6(11) . .
O39 W4 O21 W7 -89.7(11) . .
O15 W4 O21 W7 -17(2) . .
O3 W4 O21 W7 -4.9(9) . .
O23 W4 O24 W8 -170.7(11) . .
O21 W4 O24 W8 -68.4(10) . .
O39 W4 O24 W8 13(3) . .
O15 W4 O24 W8 87.7(10) . .
O3 W4 O24 W8 3.7(8) . .
O26 W2 O25 W10 171.3(9) . .
O32 W2 O25 W10 66.6(11) . .
O22 W2 O25 W10 -42.0(18) . .
O36 W2 O25 W10 -96.5(11) . .
O1 W2 O25 W10 -15.2(8) . .
O35 W3 O27 W9 -127(2) . .
O31 W3 O27 W9 134(2) . .
O38 W3 O27 W9 48(3) . .
O39 W3 O27 W9 -26(2) . .
O2 W3 O27 W9 60(2) . .
O20 W9 O28 W11 172.5(11) . .
O14 W9 O28 W11 70.5(11) . .
O15 W9 O28 W11 -87.7(11) . .
O27 W9 O28 W11 -10(2) . .
O4 W9 O28 W11 -2.2(9) . .
O18 W5 O29 K1 -52.8(11) . .
O10 W5 O29 K1 -144.4(10) . .
O19 W5 O29 K1 36.4(12) . .
O14 W5 O29 K1 126.4(10) . .
O9 W1 O30 W7 -130.3(19) . .
O36 W1 O30 W7 -24.2(19) . .
O7 W1 O30 W7 63(3) . .
O38 W1 O30 W7 130(2) . .
O2 W1 O30 W7 58.6(19) . .
O35 W3 O31 W6 166.8(12) . .
O27 W3 O31 W6 -90.6(11) . .
O38 W3 O31 W6 63.1(12) . .
O39 W3 O31 W6 -23(3) . .
O2 W3 O31 W6 -6.9(10) . .
O26 W2 O32 Nd1 -167.1(12) . .
O25 W2 O32 Nd1 -63.7(13) . .
O22 W2 O32 Nd1 92.7(12) . .
O36 W2 O32 Nd1 23(3) . .
O1 W2 O32 Nd1 6.5(11) . .
O9 W1 O36 W2 130(2) . .
O7 W1 O36 W2 -133(2) . .
O30 W1 O36 W2 25(2) . .
O38 W1 O36 W2 -49(3) . .
O2 W1 O36 W2 -60(2) . .
O35 W3 O38 W1 -165.9(15) . .
O31 W3 O38 W1 -64.9(15) . .
O27 W3 O38 W1 19(3) . .
O39 W3 O38 W1 93.0(14) . .
O2 W3 O38 W1 6.9(12) . .
O23 W4 O39 W3 -134(2) . .
O24 W4 O39 W3 42(4) . .
O21 W4 O39 W3 124(2) . .
O15 W4 O39 W3 -33(2) . .
O3 W4 O39 W3 51(2) . .
Nd1 O40 C1 O41 -12(4) . .
Nd1 O40 C1 C2 161.1(13) . .
Nd1 O41 C1 O40 -29(4) 2_756 .
Nd1 O41 C1 C2 157.7(14) 2_756 .
O40 C1 C2 C3 -5(3) . .
O41 C1 C2 C3 170(2) . .
O40 C1 C2 C6 173(2) . .
O41 C1 C2 C6 -13(3) . .
C6 C2 C3 C4 6(4) . .
C1 C2 C3 C4 -177(2) . .
C2 C3 C4 N1 -4(5) . .
N1 C5 C6 C2 1(5) . .
C3 C2 C6 C5 -4(4) . .
C1 C2 C6 C5 178(2) . .
Nd1 O42 C7 O43 10(2) . .
Nd1 O42 C7 C8 -168.8(13) . .
O43 C7 C8 C12 -165.9(19) . .
O42 C7 C8 C12 13(3) . .
O43 C7 C8 C9 9(3) . .
O42 C7 C8 C9 -172.3(19) . .
C12 C8 C9 C10 -6(3) . .
C7 C8 C9 C10 180(2) . .
C8 C9 C10 N2 4(4) . .
C9 C8 C12 C11 3(3) . .
C7 C8 C12 C11 177(2) . .
N2 C11 C12 C8 2(3) . .
Nd2 O45 C13 O44 15(11) . .
Nd2A O45 C13 O44 40(9) . .
Nd2 O45 C13 C14 -176(5) . .
Nd2A O45 C13 C14 -150(4) . .
K1 O44 C13 O45 -79(6) . .
K1 O44 C13 C14 110(4) . .
O45 C13 C14 C18 19(4) . .
O44 C13 C14 C18 -169(3) . .
O45 C13 C14 C15 -163(3) . .
O44 C13 C14 C15 9(4) . .
C18 C14 C15 C16 -8(5) . .
C13 C14 C15 C16 173(3) . .
C14 C15 C16 N3 11(6) . .
N3 C17 C18 C14 -3(4) . .
C15 C14 C18 C17 5(4) . .
C13 C14 C18 C17 -177(2) . .
C6 C5 N1 C4 1(5) . .
C3 C4 N1 C5 1(5) . .
C9 C10 N2 C11 1(4) . .
C12 C11 N2 C10 -4(3) . .
C15 C16 N3 C17 -9(5) . .
C18 C17 N3 C16 5(4) . .
O46 C19 C20 C24 138(7) . .
O47 C19 C20 C24 -53(7) . .
O46 C19 C20 C21 -34(9) . .
O47 C19 C20 C21 135(5) . .
C24 C20 C21 C22 8(6) . .
C19 C20 C21 C22 -180(5) . .
C20 C21 C22 N4 10(12) . .
N4 C23 C24 C20 8(10) . .
C19 C20 C24 C23 174(6) . .
C21 C20 C24 C23 -15(8) . .
C21 C22 N4 C23 -18(13) . .
C24 C23 N4 C22 7(10) . .
O47 C19 O46 K1 155(5) . 2_665
C20 C19 O46 K1 -36(11) . 2_665

loop_
_platon_squeeze_void_nr
_platon_squeeze_void_average_x
_platon_squeeze_void_average_y
_platon_squeeze_void_average_z
_platon_squeeze_void_volume
_platon_squeeze_void_count_electrons
_platon_squeeze_void_content
1 0.065 0.482 0.546 1396 629 ' '
